data_1534879
loop_
_publ_author_name
'Baumann, A.'
'Beck, J.'

_publ_section_title
;
 Synthesis and crystal structure if Te6 (M Cl6) (M = Zr, Hf), containing a
 polymeric chalcogen cation (Te6(2+))n
;
_journal_name_full 'Zeitschrift fuer Anorganische und Allgemeine Chemie'
_journal_page_first 2078
_journal_page_last 2082
_journal_volume 630
_journal_year 2004
_chemical_formula_sum 'Cl6 Te6 Zr'
_chemical_name_systematic 'Te6 (Zr Cl6)'
_space_group_IT_number 57
_symmetry_space_group_name_Hall '-P 2c 2b'
_symmetry_space_group_name_H-M 'P b c m'
_cell_angle_alpha 90
_cell_angle_beta 90
_cell_angle_gamma 90
_cell_formula_units_Z 4
_cell_length_a 10.954
_cell_length_b 10.8519
_cell_length_c 13.2447
_cell_volume 1574.420
_citation_journal_id_ASTM ZAACAB
_cod_data_source_file Baumann_ZAACAB_2004_1726.cif
_cod_data_source_block Cl6Te6Zr1
_cod_original_cell_volume 1574.42
_cod_original_formula_sum 'Cl6 Te6 Zr1'
_cod_database_code 1534879

loop_
_symmetry_equiv_pos_as_xyz
x,y,z
-x,-y,z+1/2
x,-y+1/2,-z
-x,y+1/2,-z+1/2
-x,-y,-z
x,y,-z-1/2
-x,y-1/2,z
x,-y-1/2,z-1/2

loop_
_atom_site_label
_atom_site_type_symbol
_atom_site_fract_x
_atom_site_fract_y
_atom_site_fract_z
_atom_site_occupancy
_atom_site_U_iso_or_equiv
Cl3 Cl-1 0.64383 0.32914 0.11908 1 0.0
Te2 Te 0.38569 0.37089 0.02268 1 0.0
Te3 Te 0.01882 0.25 0 1 0.0
Cl2 Cl-1 0.91405 0.3384 0.25 1 0.0
Te1 Te 0.18058 0.40191 -0.10084 1 0.0
Te4 Te 0.26536 0.23851 -0.25 1 0.0
Cl4 Cl-1 0.84349 0.07314 0.38014 1 0.0
Cl1 Cl-1 0.56949 0.0556 0.25 1 0.0
Zr1 Zr+4 0.73864 0.20112 0.25 1 0.0
